data_4068525
loop_
_publ_author_name
'Shih, Wei-Chih'
'Wang, Chun-Han'
'Chang, Yang-Ting'
'Yap, Glenn P. A.'
'Ong, Tiow-Gan'

_publ_section_title
;
 Synthesis and Structure of an Amino-Linked N-Heterocyclic Carbene and the
 Reactivity of its Aluminum Adduct
;
_journal_issue 4
_journal_name_full Organometallics
_journal_page_first 1060
_journal_paper_doi 10.1021/om800917j
_journal_volume 28
_journal_year 2009
_chemical_formula_sum 'C24 H33 Al N2'
_chemical_formula_weight 376.50
_chemical_name_systematic
;
 ?
;
_space_group_IT_number 62
_symmetry_cell_setting orthorhombic
_symmetry_space_group_name_Hall '-P 2ac 2n'
_symmetry_space_group_name_H-M 'P n m a'
_atom_sites_solution_hydrogens geom
_atom_sites_solution_primary direct
_atom_sites_solution_secondary difmap
_audit_creation_method SHELXL-97
_cell_angle_alpha 90.00
_cell_angle_beta 90.00
_cell_angle_gamma 90.00
_cell_formula_units_Z 4
_cell_length_a 22.9738(4)
_cell_length_b 12.2449(2)
_cell_length_c 8.11590(10)
_cell_measurement_reflns_used 9096
_cell_measurement_temperature 150(2)
_cell_measurement_theta_max 27.10
_cell_measurement_theta_min 2.43
_cell_volume 2283.10(6)
_computing_cell_refinement 'Bruker SMART'
_computing_data_collection 'Bruker SMART'
_computing_data_reduction 'Bruker SAINT'
_computing_molecular_graphics 'Bruker SHELXTL'
_computing_publication_material 'Bruker SHELXTL'
_computing_structure_refinement 'SHELXL-97 (Sheldrick, 1997)'
_computing_structure_solution 'SHELXS-97 (Sheldrick, 1990)'
_diffrn_ambient_temperature 150(2)
_diffrn_detector_area_resol_mean 836.6
_diffrn_measured_fraction_theta_full 0.998
_diffrn_measured_fraction_theta_max 0.986
_diffrn_measurement_device_type 'CCD area detector'
_diffrn_measurement_method 'phi and omega scans'
_diffrn_radiation_monochromator graphite
_diffrn_radiation_source 'fine-focus sealed tube'
_diffrn_radiation_type MoK\a
_diffrn_radiation_wavelength 0.71073
_diffrn_reflns_av_R_equivalents 0.0271
_diffrn_reflns_av_sigmaI/netI 0.0180
_diffrn_reflns_limit_h_max 29
_diffrn_reflns_limit_h_min -27
_diffrn_reflns_limit_k_max 15
_diffrn_reflns_limit_k_min -13
_diffrn_reflns_limit_l_max 9
_diffrn_reflns_limit_l_min -10
_diffrn_reflns_number 20379
_diffrn_reflns_theta_full 25.00
_diffrn_reflns_theta_max 27.13
_diffrn_reflns_theta_min 2.43
_diffrn_standards_decay_% 1
_diffrn_standards_interval_count 0
_diffrn_standards_interval_time 0
_diffrn_standards_number 0
_exptl_absorpt_coefficient_mu 0.099
_exptl_absorpt_correction_type none
_exptl_absorpt_process_details 'SADABS (Sheldrick, 2003)'
_exptl_crystal_density_diffrn 1.095
_exptl_crystal_density_method 'not measured'
_exptl_crystal_F_000 816
_refine_diff_density_max 0.274
_refine_diff_density_min -0.247
_refine_diff_density_rms 0.040
_refine_ls_extinction_method none
_refine_ls_goodness_of_fit_ref 1.042
_refine_ls_hydrogen_treatment constr
_refine_ls_matrix_type full
_refine_ls_number_parameters 148
_refine_ls_number_reflns 2614
_refine_ls_number_restraints 0
_refine_ls_restrained_S_all 1.042
_refine_ls_R_factor_all 0.0450
_refine_ls_R_factor_gt 0.0365
_refine_ls_shift/su_max 0.001
_refine_ls_shift/su_mean 0.000
_refine_ls_structure_factor_coef Fsqd
_refine_ls_weighting_details 'calc w=1/[\s^2^(Fo^2^)+(0.0622P)^2^+0.6680P] where P=(Fo^2^+2Fc^2^)/3'
_refine_ls_weighting_scheme calc
_refine_ls_wR_factor_gt 0.1056
_refine_ls_wR_factor_ref 0.1127
_reflns_number_gt 2203
_reflns_number_total 2614
_reflns_threshold_expression >2sigma(I)
_cod_data_source_file om800917j_si_002.cif
_cod_data_source_block i10393
_cod_depositor_comments
;
The following automatic conversions were performed:

'_symmetry_cell_setting' value 'Orthorhombic' changed to
'orthorhombic' according to
/home/saulius/struct/CIF-dictionaries/cif_core.dic dictionary named
'cif_core.dic' version 2.4.2 from 2011-04-26.

Automatic conversion script
Id: cif_fix_values 1715 2011-07-08 13:25:40Z adriana 
;
_cod_original_sg_symbol_H-M Pnma
_cod_database_code 4068525

loop_
_symmetry_equiv_pos_as_xyz
'x, y, z'
'-x+1/2, -y, z+1/2'
'-x, y+1/2, -z'
'x+1/2, -y+1/2, -z+1/2'
'-x, -y, -z'
'x-1/2, y, -z-1/2'
'x, -y-1/2, z'
'-x-1/2, y-1/2, z-1/2'

loop_
_atom_site_label
_atom_site_type_symbol
_atom_site_fract_x
_atom_site_fract_y
_atom_site_fract_z
_atom_site_U_iso_or_equiv
_atom_site_adp_type
_atom_site_occupancy
_atom_site_symmetry_multiplicity
_atom_site_calc_flag
_atom_site_refinement_flags
_atom_site_disorder_assembly
_atom_site_disorder_group
Al Al 0.40034(2) 0.2500 1.19173(6) 0.02495(16) Uani 1 2 d S . .
N1 N 0.36974(6) 0.2500 0.81391(16) 0.0231(3) Uani 1 2 d S . .
N2 N 0.29240(5) 0.2500 0.96041(16) 0.0221(3) Uani 1 2 d S . .
C1 C 0.48393(8) 0.2500 1.1348(3) 0.0415(5) Uani 1 2 d S A 1
H1A H 0.4943 0.1799 1.0844 0.062 Uiso 0.50 1 calc PR A 1
H1B H 0.5071 0.2609 1.2349 0.062 Uiso 0.50 1 calc PR A 1
H1C H 0.4919 0.3092 1.0568 0.062 Uiso 0.50 1 calc PR A 1
C2 C 0.37867(6) 0.11361(13) 1.30933(16) 0.0368(3) Uani 1 1 d . A .
H2A H 0.4039 0.1042 1.4056 0.055 Uiso 1 1 calc R . .
H2B H 0.3833 0.0511 1.2351 0.055 Uiso 1 1 calc R . .
H2C H 0.3380 0.1182 1.3454 0.055 Uiso 1 1 calc R . .
C3 C 0.35162(7) 0.2500 0.97331(19) 0.0211(3) Uani 1 2 d S A .
C4 C 0.32329(7) 0.2500 0.7055(2) 0.0286(4) Uani 1 2 d S A .
H4A H 0.3253 0.2500 0.5885 0.034 Uiso 1 2 calc SR . .
C5 C 0.27482(8) 0.2500 0.7977(2) 0.0280(4) Uani 1 2 d S A .
H5A H 0.2359 0.2500 0.7585 0.034 Uiso 1 2 calc SR . .
C6 C 0.60072(8) 0.2500 0.5493(3) 0.0574(7) Uani 1 2 d S B 1
H6A H 0.6180 0.3229 0.5594 0.086 Uiso 0.50 1 calc PR B 1
H6B H 0.5974 0.2305 0.4326 0.086 Uiso 0.50 1 calc PR B 1
H6C H 0.6255 0.1966 0.6057 0.086 Uiso 0.50 1 calc PR B 1
C7 C 0.54086(8) 0.2500 0.6271(2) 0.0376(5) Uani 1 2 d S . .
C8 C 0.51282(6) 0.15255(13) 0.66238(16) 0.0353(3) Uani 1 1 d . A .
H8A H 0.5323 0.0856 0.6412 0.042 Uiso 1 1 calc R . .
C9 C 0.45663(5) 0.15019(11) 0.72823(15) 0.0283(3) Uani 1 1 d . . .
C10 C 0.42984(7) 0.2500 0.7571(2) 0.0234(3) Uani 1 2 d S . .
C11 C 0.42721(7) 0.04376(12) 0.76630(19) 0.0411(3) Uani 1 1 d . A .
H11A H 0.4181 0.0405 0.8841 0.062 Uiso 1 1 calc R . .
H11B H 0.4532 -0.0168 0.7374 0.062 Uiso 1 1 calc R . .
H11C H 0.3912 0.0381 0.7023 0.062 Uiso 1 1 calc R . .
C12 C 0.25284(6) 0.2500 1.09882(19) 0.0207(3) Uani 1 2 d S . .
C13 C 0.23374(5) 0.15040(10) 1.16158(15) 0.0253(3) Uani 1 1 d . . .
C14 C 0.19672(5) 0.15308(12) 1.29688(16) 0.0308(3) Uani 1 1 d . A .
H14A H 0.1836 0.0860 1.3426 0.037 Uiso 1 1 calc R . .
C15 C 0.17828(7) 0.2500 1.3674(2) 0.0322(4) Uani 1 2 d S . .
C16 C 0.13771(9) 0.2500 1.5138(3) 0.0525(7) Uani 1 2 d S A 1
H16A H 0.1366 0.3232 1.5624 0.079 Uiso 0.50 1 calc PR A 1
H16B H 0.1517 0.1976 1.5960 0.079 Uiso 0.50 1 calc PR A 1
H16C H 0.0985 0.2292 1.4779 0.079 Uiso 0.50 1 calc PR A 1
C17 C 0.25136(6) 0.04445(11) 1.08403(19) 0.0382(3) Uani 1 1 d . A .
H17A H 0.2384 -0.0163 1.1535 0.057 Uiso 1 1 calc R . .
H17B H 0.2938 0.0421 1.0730 0.057 Uiso 1 1 calc R . .
H17C H 0.2334 0.0383 0.9749 0.057 Uiso 1 1 calc R . .

loop_
_atom_site_aniso_label
_atom_site_aniso_U_11
_atom_site_aniso_U_22
_atom_site_aniso_U_33
_atom_site_aniso_U_23
_atom_site_aniso_U_13
_atom_site_aniso_U_12
Al 0.0195(3) 0.0355(3) 0.0199(3) 0.000 -0.00211(18) 0.000
N1 0.0173(7) 0.0320(8) 0.0200(7) 0.000 0.0008(5) 0.000
N2 0.0170(6) 0.0287(7) 0.0207(7) 0.000 0.0006(5) 0.000
C1 0.0217(9) 0.0706(15) 0.0321(10) 0.000 -0.0052(7) 0.000
C2 0.0384(7) 0.0424(8) 0.0296(7) 0.0063(6) -0.0067(6) 0.0006(6)
C3 0.0175(7) 0.0246(8) 0.0214(8) 0.000 0.0014(6) 0.000
C4 0.0249(9) 0.0422(11) 0.0188(8) 0.000 -0.0031(6) 0.000
C5 0.0204(8) 0.0413(10) 0.0224(8) 0.000 -0.0046(6) 0.000
C6 0.0236(10) 0.113(2) 0.0356(12) 0.000 0.0073(8) 0.000
C7 0.0206(9) 0.0708(15) 0.0214(9) 0.000 0.0013(7) 0.000
C8 0.0267(7) 0.0515(9) 0.0278(6) -0.0033(6) 0.0011(5) 0.0129(6)
C9 0.0262(6) 0.0361(7) 0.0225(6) -0.0001(5) -0.0002(5) 0.0034(5)
C10 0.0179(8) 0.0347(9) 0.0176(7) 0.000 0.0017(6) 0.000
C11 0.0468(8) 0.0324(8) 0.0440(8) 0.0021(6) 0.0031(7) 0.0030(6)
C12 0.0146(7) 0.0274(8) 0.0200(7) 0.000 -0.0002(6) 0.000
C13 0.0216(6) 0.0282(6) 0.0260(6) 0.0010(5) -0.0036(5) -0.0024(5)
C14 0.0221(6) 0.0414(8) 0.0287(6) 0.0097(5) -0.0027(5) -0.0084(5)
C15 0.0158(8) 0.0587(13) 0.0221(8) 0.000 -0.0019(6) 0.000
C16 0.0247(10) 0.104(2) 0.0288(10) 0.000 0.0038(8) 0.000
C17 0.0451(8) 0.0265(7) 0.0432(8) -0.0025(6) -0.0030(6) -0.0037(6)

loop_
_atom_type_symbol
_atom_type_description
_atom_type_scat_dispersion_real
_atom_type_scat_dispersion_imag
_atom_type_scat_source
C C 0.0033 0.0016 'International Tables Vol C Tables 4.2.6.8 and 6.1.1.4'
H H 0.0000 0.0000 'International Tables Vol C Tables 4.2.6.8 and 6.1.1.4'
N N 0.0061 0.0033 'International Tables Vol C Tables 4.2.6.8 and 6.1.1.4'
Al Al 0.0645 0.0514 'International Tables Vol C Tables 4.2.6.8 and 6.1.1.4'

loop_
_geom_angle_atom_site_label_1
_geom_angle_atom_site_label_2
_geom_angle_atom_site_label_3
_geom_angle
_geom_angle_site_symmetry_1
_geom_angle_site_symmetry_3
C1 Al C2 110.85(5) . .
C1 Al C2 110.86(5) . 7_565
C2 Al C2 114.39(9) . 7_565
C1 Al C3 108.74(8) . .
C2 Al C3 105.81(5) . .
C2 Al C3 105.81(5) 7_565 .
C3 N1 C4 111.67(13) . .
C3 N1 C10 126.30(13) . .
C4 N1 C10 122.03(13) . .
C3 N2 C5 111.40(13) . .
C3 N2 C12 124.58(13) . .
C5 N2 C12 124.02(13) . .
N1 C3 N2 103.44(13) . .
N1 C3 Al 129.89(11) . .
N2 C3 Al 126.67(11) . .
C5 C4 N1 106.58(14) . .
C4 C5 N2 106.90(14) . .
C8 C7 C8 118.86(16) . 7_565
C8 C7 C6 120.56(8) . .
C8 C7 C6 120.57(8) 7_565 .
C7 C8 C9 121.74(13) . .
C10 C9 C8 117.13(12) . .
C10 C9 C11 122.01(12) . .
C8 C9 C11 120.86(12) . .
C9 C10 C9 123.35(15) . 7_565
C9 C10 N1 118.30(8) . .
C9 C10 N1 118.30(8) 7_565 .
C13 C12 C13 122.27(15) 7_565 .
C13 C12 N2 118.85(8) 7_565 .
C13 C12 N2 118.85(8) . .
C14 C13 C12 117.47(12) . .
C14 C13 C17 121.20(12) . .
C12 C13 C17 121.32(12) . .
C15 C14 C13 122.31(12) . .
C14 C15 C14 118.08(16) 7_565 .
C14 C15 C16 120.95(8) 7_565 .
C14 C15 C16 120.95(8) . .

loop_
_geom_bond_atom_site_label_1
_geom_bond_atom_site_label_2
_geom_bond_distance
_geom_bond_site_symmetry_2
Al C1 1.9750(19) .
Al C2 1.9870(15) .
Al C2 1.9870(15) 7_565
Al C3 2.0965(16) .
N1 C3 1.359(2) .
N1 C4 1.383(2) .
N1 C10 1.455(2) .
N2 C3 1.365(2) .
N2 C5 1.381(2) .
N2 C12 1.445(2) .
C4 C5 1.342(2) .
C6 C7 1.513(3) .
C7 C8 1.3858(17) .
C7 C8 1.3859(17) 7_565
C8 C9 1.3974(18) .
C9 C10 1.3884(15) .
C9 C11 1.5002(19) .
C10 C9 1.3884(15) 7_565
C12 C13 1.3926(14) 7_565
C12 C13 1.3926(14) .
C13 C14 1.3892(17) .
C13 C17 1.4977(18) .
C14 C15 1.3840(17) .
C15 C14 1.3840(17) 7_565
C15 C16 1.510(3) .

loop_
_geom_torsion_atom_site_label_1
_geom_torsion_atom_site_label_2
_geom_torsion_atom_site_label_3
_geom_torsion_atom_site_label_4
_geom_torsion
_geom_torsion_site_symmetry_1
_geom_torsion_site_symmetry_4
C4 N1 C3 N2 0.0 . .
C10 N1 C3 N2 180.0 . .
C4 N1 C3 Al 180.0 . .
C10 N1 C3 Al 0.0 . .
C5 N2 C3 N1 0.0 . .
C12 N2 C3 N1 180.0 . .
C5 N2 C3 Al 180.0 . .
C12 N2 C3 Al 0.0 . .
C1 Al C3 N1 0.0 . .
C2 Al C3 N1 -119.13(5) . .
C2 Al C3 N1 119.13(5) 7_565 .
C1 Al C3 N2 180.0 . .
C2 Al C3 N2 60.87(5) . .
C2 Al C3 N2 -60.87(5) 7_565 .
C3 N1 C4 C5 0.0 . .
C10 N1 C4 C5 180.0 . .
N1 C4 C5 N2 0.0 . .
C3 N2 C5 C4 0.0 . .
C12 N2 C5 C4 180.0 . .
C8 C7 C8 C9 1.7(3) 7_565 .
C6 C7 C8 C9 -177.46(15) . .
C7 C8 C9 C10 0.0(2) . .
C7 C8 C9 C11 -179.68(14) . .
C8 C9 C10 C9 -1.8(2) . 7_565
C11 C9 C10 C9 177.83(11) . 7_565
C8 C9 C10 N1 175.44(12) . .
C11 C9 C10 N1 -4.9(2) . .
C3 N1 C10 C9 91.29(13) . .
C4 N1 C10 C9 -88.71(13) . .
C3 N1 C10 C9 -91.29(13) . 7_565
C4 N1 C10 C9 88.71(13) . 7_565
C3 N2 C12 C13 90.96(12) . 7_565
C5 N2 C12 C13 -89.04(12) . 7_565
C3 N2 C12 C13 -90.97(12) . .
C5 N2 C12 C13 89.03(12) . .
C13 C12 C13 C14 -3.4(2) 7_565 .
N2 C12 C13 C14 178.65(12) . .
C13 C12 C13 C17 175.34(10) 7_565 .
N2 C12 C13 C17 -2.7(2) . .
C12 C13 C14 C15 0.9(2) . .
C17 C13 C14 C15 -177.83(13) . .
C13 C14 C15 C14 1.5(2) . 7_565
C13 C14 C15 C16 179.59(14) . .
